data_7013220
loop_
_publ_author_name
'Anderson, Kirsty M.'
'Baylies, Christian J.'
'Monowar Jahan, A. H. M.'
'Norman, Nicholas C.'
'Orpen, A. Guy'
'Starbuck, Jonathan'

_publ_section_title
;
 Coordination complexes of the bismuth(iii) thiolates Bi(SC6F5)3 and
 Bi(SC6Cl5)3 with pyridine ligands
;
_journal_issue 16
_journal_name_full 'Dalton Transactions'
_journal_page_first 3270
_journal_paper_doi 10.1039/b305711a
_journal_year 2003
_chemical_formula_moiety 'C6 H8 N, C12 H15 N2, C66 Bi3 F55 S11'
_chemical_formula_sum 'C84 H23 Bi3 F55 N3 S11'
_chemical_formula_weight 3097.90
_chemical_name_systematic
;
?
;
_space_group_IT_number 14
_symmetry_cell_setting monoclinic
_symmetry_space_group_name_Hall '-P 2yn'
_symmetry_space_group_name_H-M 'P 1 21/n 1'
_atom_sites_solution_hydrogens geom
_atom_sites_solution_primary direct
_atom_sites_solution_secondary difmap
_audit_creation_method SHELXL-97
_cell_angle_alpha 90.00
_cell_angle_beta 99.93(4)
_cell_angle_gamma 90.00
_cell_formula_units_Z 4
_cell_length_a 15.128(8)
_cell_length_b 28.483(15)
_cell_length_c 22.941(9)
_cell_measurement_reflns_used 149
_cell_measurement_temperature 173(2)
_cell_volume 9737(8)
_computing_cell_refinement 'Bruker SMART'
_computing_data_collection 'Bruker SMART'
_computing_data_reduction 'Bruker SAINT'
_computing_molecular_graphics 'Bruker SHELXTL'
_computing_publication_material 'Bruker SHELXTL'
_computing_structure_refinement 'SHELXL-97 (Sheldrick, 1997)'
_computing_structure_solution 'SHELXS-97 (Sheldrick, 1990)'
_diffrn_ambient_temperature 173(2)
_diffrn_measured_fraction_theta_full 0.999
_diffrn_measured_fraction_theta_max 0.999
_diffrn_measurement_device_type 'Siemens CCD area detector'
_diffrn_measurement_method '/w scans with narrow frames'
_diffrn_radiation_monochromator graphite
_diffrn_radiation_source 'fine-focus sealed tube'
_diffrn_radiation_type MoK\a
_diffrn_radiation_wavelength 0.71073
_diffrn_reflns_av_R_equivalents 0.1158
_diffrn_reflns_av_sigmaI/netI 0.1359
_diffrn_reflns_limit_h_max 17
_diffrn_reflns_limit_h_min -16
_diffrn_reflns_limit_k_max 33
_diffrn_reflns_limit_k_min -33
_diffrn_reflns_limit_l_max 27
_diffrn_reflns_limit_l_min -23
_diffrn_reflns_number 51982
_diffrn_reflns_theta_full 25.00
_diffrn_reflns_theta_max 25.00
_diffrn_reflns_theta_min 1.43
_diffrn_standards_decay_% 0
_exptl_absorpt_coefficient_mu 5.798
_exptl_absorpt_correction_T_max 0.310
_exptl_absorpt_correction_T_min 0.244
_exptl_absorpt_correction_type multi-scan
_exptl_absorpt_process_details 'SADABS (Sheldrick, 1996)'
_exptl_crystal_colour orange
_exptl_crystal_density_diffrn 2.113
_exptl_crystal_density_meas ?
_exptl_crystal_density_method .
_exptl_crystal_description block
_exptl_crystal_F_000 5869
_exptl_crystal_size_max 0.20
_exptl_crystal_size_mid 0.20
_exptl_crystal_size_min 0.20
_refine_diff_density_max 1.281
_refine_diff_density_min -1.168
_refine_diff_density_rms 0.160
_refine_ls_extinction_method none
_refine_ls_goodness_of_fit_ref 0.970
_refine_ls_hydrogen_treatment constr
_refine_ls_matrix_type full
_refine_ls_number_parameters 1396
_refine_ls_number_reflns 17128
_refine_ls_number_restraints 8
_refine_ls_restrained_S_all 1.032
_refine_ls_R_factor_all 0.1311
_refine_ls_R_factor_gt 0.0560
_refine_ls_shift/su_max 0.003
_refine_ls_shift/su_mean 0.000
_refine_ls_structure_factor_coef Fsqd
_refine_ls_weighting_details 'calc w=1/[\s^2^(Fo^2^)+(0.0347P)^2^+0.0000P] where P=(Fo^2^+2Fc^2^)/3'
_refine_ls_weighting_scheme calc
_refine_ls_wR_factor_gt 0.0875
_refine_ls_wR_factor_ref 0.1076
_reflns_number_gt 9651
_reflns_number_total 17128
_reflns_threshold_expression >2\s(I)
_cod_data_source_file b305711a.txt
_cod_data_source_block 12
_cod_depositor_comments
;
The following automatic conversions were performed:
'_symmetry_cell_setting' value 'Monoclinic' changed to 'monoclinic'
according to '/home/saulius/struct/CIF-dictionaries/cif_core.dic'
dictionary named 'cif_core.dic' version 2.4.1 from 2010-06-29.

Automatic conversion script
Id: cif_fix_enum 1527 2010-12-29 10:47:43Z saulius 
;
_cod_original_sg_symbol_H-M P2(1)/n
_cod_database_code 7013220

loop_
_symmetry_equiv_pos_as_xyz
'x, y, z'
'-x+1/2, y+1/2, -z+1/2'
'-x, -y, -z'
'x-1/2, -y-1/2, z-1/2'

loop_
_atom_site_label
_atom_site_type_symbol
_atom_site_fract_x
_atom_site_fract_y
_atom_site_fract_z
_atom_site_U_iso_or_equiv
_atom_site_adp_type
_atom_site_occupancy
_atom_site_symmetry_multiplicity
_atom_site_calc_flag
_atom_site_refinement_flags
_atom_site_disorder_assembly
_atom_site_disorder_group
Bi1 Bi 0.43719(3) 1.132626(14) 0.62993(2) 0.03288(12) Uani 1 1 d . . .
Bi2 Bi 0.25700(3) 1.144226(15) 0.75282(2) 0.03426(13) Uani 1 1 d . . .
Bi3 Bi 0.04648(3) 1.114019(14) 0.86739(2) 0.03560(13) Uani 1 1 d . . .
S1 S 0.5580(2) 1.13435(10) 0.72396(14) 0.0394(8) Uani 1 1 d . . .
C1 C 0.6241(8) 1.0843(4) 0.7186(5) 0.040(3) Uani 1 1 d . . .
C2 C 0.6137(9) 1.0424(4) 0.7489(5) 0.042(3) Uani 1 1 d . . .
F2 F 0.5524(5) 1.0413(2) 0.7846(3) 0.057(2) Uani 1 1 d . . .
C3 C 0.6669(11) 1.0037(5) 0.7450(7) 0.066(5) Uani 1 1 d . . .
F3 F 0.6568(6) 0.9662(3) 0.7774(4) 0.086(3) Uani 1 1 d . . .
C4 C 0.7323(9) 1.0061(5) 0.7095(7) 0.054(4) Uani 1 1 d . . .
F4 F 0.7853(6) 0.9688(3) 0.7086(4) 0.089(3) Uani 1 1 d . . .
C5 C 0.7417(9) 1.0456(5) 0.6770(6) 0.055(4) Uani 1 1 d . . .
F5 F 0.8036(5) 1.0463(3) 0.6415(4) 0.083(3) Uani 1 1 d . . .
C6 C 0.6893(9) 1.0837(4) 0.6821(6) 0.046(3) Uani 1 1 d . . .
F6 F 0.7005(5) 1.1210(3) 0.6487(3) 0.063(2) Uani 1 1 d . . .
S2 S 0.5291(3) 1.18484(14) 0.5664(2) 0.0777(13) Uani 1 1 d . . .
C21 C 0.4342(9) 1.2195(5) 0.5405(6) 0.048(4) Uani 1 1 d . . .
F21 F 0.3636(6) 1.1627(3) 0.4756(4) 0.081(3) Uani 1 1 d . . .
C22 C 0.3624(10) 1.2059(5) 0.4990(6) 0.054(4) Uani 1 1 d . . .
C23 C 0.2915(11) 1.2345(5) 0.4785(6) 0.057(4) Uani 1 1 d . . .
F23 F 0.2234(6) 1.2187(3) 0.4384(4) 0.096(3) Uani 1 1 d . . .
C24 C 0.2881(11) 1.2782(5) 0.4999(7) 0.055(4) Uani 1 1 d . . .
F24 F 0.2171(6) 1.3073(3) 0.4817(4) 0.087(3) Uani 1 1 d . . .
C25 C 0.3566(13) 1.2941(4) 0.5436(7) 0.063(5) Uani 1 1 d . . .
F25 F 0.3538(7) 1.3374(3) 0.5641(4) 0.094(3) Uani 1 1 d . . .
C26 C 0.4274(10) 1.2657(5) 0.5615(6) 0.056(4) Uani 1 1 d . . .
F26 F 0.4946(6) 1.2829(3) 0.6038(4) 0.094(3) Uani 1 1 d . . .
S3 S 0.4840(3) 1.05140(10) 0.59647(15) 0.0529(10) Uani 1 1 d . . .
C31 C 0.4899(8) 1.0598(4) 0.5211(5) 0.037(3) Uani 1 1 d . . .
C32 C 0.5720(10) 1.0622(4) 0.5008(8) 0.062(4) Uani 1 1 d . . .
F32 F 0.6480(6) 1.0583(3) 0.5401(4) 0.090(3) Uani 1 1 d . . .
C33 C 0.5758(15) 1.0641(5) 0.4426(10) 0.087(7) Uani 1 1 d . . .
F33 F 0.6591(8) 1.0646(3) 0.4267(5) 0.123(4) Uani 1 1 d . . .
C34 C 0.4974(19) 1.0666(5) 0.4013(7) 0.089(8) Uani 1 1 d . . .
F34 F 0.5072(9) 1.0696(3) 0.3445(4) 0.134(5) Uani 1 1 d . . .
C35 C 0.4170(13) 1.0664(5) 0.4208(7) 0.066(5) Uani 1 1 d . . .
F35 F 0.3440(8) 1.0694(3) 0.3786(4) 0.118(4) Uani 1 1 d . . .
C36 C 0.4138(9) 1.0625(4) 0.4784(6) 0.037(3) Uani 1 1 d . . .
F36 F 0.3330(6) 1.0614(3) 0.4948(4) 0.073(2) Uani 1 1 d . . .
S4 S 0.3531(2) 1.06863(9) 0.70692(13) 0.0324(7) Uani 1 1 d . . .
C41 C 0.2725(7) 1.0366(4) 0.6589(5) 0.026(3) Uani 1 1 d . . .
C42 C 0.2270(8) 1.0529(3) 0.6047(5) 0.032(3) Uani 1 1 d . . .
F42 F 0.2383(4) 1.0983(2) 0.5894(3) 0.0428(17) Uani 1 1 d . . .
C43 C 0.1685(8) 1.0266(4) 0.5653(5) 0.036(3) Uani 1 1 d . . .
F43 F 0.1282(5) 1.0440(2) 0.5139(3) 0.054(2) Uani 1 1 d . . .
C44 C 0.1532(8) 0.9808(4) 0.5804(6) 0.039(3) Uani 1 1 d . . .
F44 F 0.0957(5) 0.9541(2) 0.5436(3) 0.065(2) Uani 1 1 d . . .
C45 C 0.1962(8) 0.9624(4) 0.6338(5) 0.033(3) Uani 1 1 d . . .
F45 F 0.1802(5) 0.9180(2) 0.6482(3) 0.060(2) Uani 1 1 d . . .
C46 C 0.2537(8) 0.9901(4) 0.6718(5) 0.035(3) Uani 1 1 d . . .
F46 F 0.2934(5) 0.9708(2) 0.7230(3) 0.0469(18) Uani 1 1 d . . .
S5 S 0.3824(2) 1.20646(10) 0.72731(14) 0.0394(8) Uani 1 1 d . . .
C51 C 0.3098(8) 1.2509(4) 0.6921(5) 0.035(3) Uani 1 1 d . . .
C52 C 0.3248(10) 1.2975(5) 0.7071(6) 0.053(4) Uani 1 1 d . . .
F52 F 0.3949(6) 1.3094(2) 0.7484(4) 0.072(2) Uani 1 1 d . . .
C53 C 0.2699(12) 1.3322(5) 0.6797(8) 0.070(5) Uani 1 1 d . . .
F53 F 0.2876(7) 1.3775(3) 0.6963(5) 0.103(3) Uani 1 1 d . . .
C54 C 0.1992(11) 1.3222(6) 0.6375(7) 0.066(5) Uani 1 1 d . . .
F54 F 0.1432(7) 1.3556(3) 0.6103(5) 0.118(4) Uani 1 1 d . . .
C55 C 0.1831(9) 1.2760(6) 0.6210(6) 0.059(4) Uani 1 1 d . . .
F55 F 0.1119(6) 1.2650(3) 0.5797(4) 0.096(3) Uani 1 1 d . . .
C56 C 0.2400(9) 1.2417(5) 0.6478(6) 0.045(3) Uani 1 1 d . . .
F56 F 0.2202(5) 1.1965(3) 0.6285(3) 0.062(2) Uani 1 1 d . . .
S6 S 0.3751(2) 1.11360(10) 0.83660(14) 0.0409(8) Uani 1 1 d . . .
C61 C 0.3811(7) 1.1524(3) 0.8965(5) 0.028(3) Uani 1 1 d . . .
C62 C 0.3289(8) 1.1459(4) 0.9395(5) 0.038(3) Uani 1 1 d . . .
F62 F 0.2674(5) 1.1129(3) 0.9340(3) 0.064(2) Uani 1 1 d . . .
C63 C 0.3438(9) 1.1723(5) 0.9918(6) 0.045(3) Uani 1 1 d . . .
F63 F 0.2962(5) 1.1638(3) 1.0355(3) 0.072(2) Uani 1 1 d . . .
C64 C 0.4072(10) 1.2060(5) 1.0003(6) 0.052(4) Uani 1 1 d . . .
F64 F 0.4200(6) 1.2326(2) 1.0493(3) 0.071(2) Uani 1 1 d . . .
C65 C 0.4594(9) 1.2140(4) 0.9576(7) 0.048(4) Uani 1 1 d . . .
F65 F 0.5241(5) 1.2465(2) 0.9652(3) 0.067(2) Uani 1 1 d . . .
C66 C 0.4465(8) 1.1882(4) 0.9066(5) 0.033(3) Uani 1 1 d . . .
F66 F 0.4977(4) 1.1965(2) 0.8658(3) 0.0502(19) Uani 1 1 d . . .
S7 S 0.2039(2) 1.20503(11) 0.83191(15) 0.0483(9) Uani 1 1 d . . .
C71 C 0.1324(9) 1.2420(4) 0.7832(5) 0.040(3) Uani 1 1 d . . .
C72 C 0.0577(10) 1.2257(4) 0.7459(6) 0.050(4) Uani 1 1 d . . .
F72 F 0.0394(5) 1.1795(3) 0.7422(3) 0.065(2) Uani 1 1 d . . .
C73 C -0.0004(11) 1.2549(6) 0.7083(7) 0.068(4) Uani 1 1 d . . .
F73 F -0.0716(6) 1.2362(3) 0.6726(4) 0.093(3) Uani 1 1 d . . .
C74 C 0.0135(11) 1.3014(6) 0.7112(8) 0.074(5) Uani 1 1 d . . .
F74 F -0.0419(7) 1.3314(3) 0.6776(5) 0.118(4) Uani 1 1 d . . .
C75 C 0.0871(11) 1.3201(5) 0.7479(7) 0.067(4) Uani 1 1 d . . .
F75 F 0.1021(7) 1.3660(3) 0.7501(5) 0.108(3) Uani 1 1 d . . .
C76 C 0.1468(10) 1.2899(5) 0.7849(7) 0.055(4) Uani 1 1 d . . .
F76 F 0.2172(6) 1.3087(3) 0.8196(4) 0.080(3) Uani 1 1 d . . .
S8 S 0.1600(2) 1.06269(10) 0.79336(14) 0.0354(8) Uani 1 1 d . . .
C81 C 0.0882(7) 1.0309(4) 0.7377(5) 0.029(3) Uani 1 1 d . . .
C82 C 0.0656(8) 0.9853(4) 0.7493(6) 0.041(3) Uani 1 1 d . . .
F82 F 0.0997(5) 0.9644(2) 0.8010(3) 0.054(2) Uani 1 1 d . . .
C83 C 0.0090(8) 0.9589(4) 0.7081(6) 0.046(3) Uani 1 1 d . . .
F83 F -0.0104(5) 0.9145(2) 0.7205(3) 0.070(2) Uani 1 1 d . . .
C84 C -0.0284(8) 0.9785(4) 0.6534(6) 0.043(3) Uani 1 1 d . . .
F84 F -0.0819(5) 0.9526(2) 0.6143(3) 0.067(2) Uani 1 1 d . . .
C85 C -0.0057(8) 1.0241(4) 0.6424(5) 0.036(3) Uani 1 1 d . . .
F85 F -0.0385(5) 1.0421(2) 0.5894(3) 0.058(2) Uani 1 1 d . . .
C86 C 0.0497(7) 1.0493(4) 0.6830(5) 0.032(3) Uani 1 1 d . . .
F86 F 0.0700(4) 1.0939(2) 0.6701(3) 0.0454(18) Uani 1 1 d . . .
S9 S -0.0807(2) 1.08468(11) 0.78595(14) 0.0432(8) Uani 1 1 d . . .
C91 C -0.1714(8) 1.0936(4) 0.8220(5) 0.030(3) Uani 1 1 d . . .
C92 C -0.2052(8) 1.0591(4) 0.8538(5) 0.035(3) Uani 1 1 d . . .
F92 F -0.1717(5) 1.0157(2) 0.8561(3) 0.0516(19) Uani 1 1 d . . .
C93 C -0.2766(8) 1.0672(4) 0.8839(5) 0.039(3) Uani 1 1 d . . .
F93 F -0.3069(5) 1.0317(2) 0.9141(3) 0.060(2) Uani 1 1 d . . .
C94 C -0.3151(7) 1.1103(4) 0.8822(5) 0.034(3) Uani 1 1 d . . .
F94 F -0.3853(4) 1.1171(2) 0.9101(3) 0.056(2) Uani 1 1 d . . .
C95 C -0.2873(7) 1.1457(4) 0.8488(5) 0.035(3) Uani 1 1 d . . .
F95 F -0.3244(5) 1.1882(2) 0.8470(3) 0.0528(19) Uani 1 1 d . . .
C96 C -0.2172(8) 1.1366(4) 0.8185(5) 0.039(3) Uani 1 1 d . . .
F96 F -0.1909(4) 1.1724(2) 0.7873(3) 0.0456(18) Uani 1 1 d . . .
S10 S -0.0598(2) 1.15998(10) 0.92770(14) 0.0397(8) Uani 1 1 d . . .
C101 C 0.0002(9) 1.2133(4) 0.9270(5) 0.040(3) Uani 1 1 d . . .
C102 C 0.0821(10) 1.2182(5) 0.9603(7) 0.053(4) Uani 1 1 d . . .
F102 F 0.1203(6) 1.1835(3) 0.9955(4) 0.082(3) Uani 1 1 d . . .
C103 C 0.1313(11) 1.2608(5) 0.9612(8) 0.072(5) Uani 1 1 d . . .
F103 F 0.2123(6) 1.2639(3) 0.9950(5) 0.114(4) Uani 1 1 d . . .
C104 C 0.0970(13) 1.2973(5) 0.9290(8) 0.074(5) Uani 1 1 d . . .
F104 F 0.1410(7) 1.3377(3) 0.9290(5) 0.115(4) Uani 1 1 d . . .
C105 C 0.0104(13) 1.2927(5) 0.8925(7) 0.065(5) Uani 1 1 d . . .
F105 F -0.0242(8) 1.3290(3) 0.8606(4) 0.101(4) Uani 1 1 d . . .
C106 C -0.0356(10) 1.2503(5) 0.8918(6) 0.049(4) Uani 1 1 d . . .
F106 F -0.1164(6) 1.2487(2) 0.8592(4) 0.076(3) Uani 1 1 d . . .
S11 S 0.0430(3) 1.03823(11) 0.92633(17) 0.0803(15) Uani 1 1 d . . .
C111 C 0.0654(10) 1.0577(3) 0.9947(4) 0.063(5) Uani 1 1 d G . .
C112 C -0.0090(8) 1.0675(4) 1.0207(6) 0.104(7) Uani 1 1 d GD . .
F112 F -0.0943(9) 1.0628(4) 0.9965(6) 0.168(7) Uani 1 1 d D . .
C113 C 0.0025(9) 1.0827(4) 1.0790(6) 0.19(2) Uani 1 1 d GD . .
F113 F -0.0740(13) 1.0866(4) 1.1042(7) 0.258(12) Uani 1 1 d D . .
C114 C 0.0884(11) 1.0881(4) 1.1114(4) 0.20(2) Uani 1 1 d GD . .
F114 F 0.0764(15) 1.1020(4) 1.1737(6) 0.250(11) Uani 1 1 d D . .
C115 C 0.1628(8) 1.0783(5) 1.0854(6) 0.20(2) Uani 1 1 d GD . .
F115 F 0.2303(11) 1.0861(5) 1.1265(8) 0.332(18) Uani 1 1 d D . .
C116 C 0.1513(8) 1.0631(4) 1.0271(6) 0.143(15) Uani 1 1 d GD . .
F116 F 0.2193(8) 1.0495(5) 1.0066(7) 0.166(7) Uani 1 1 d D . .
C916 C 0.2954(10) 0.9795(5) 0.9076(8) 0.069(5) Uani 1 1 d . . .
H10A H 0.2363 0.9842 0.9154 0.083 Uiso 1 1 calc R . .
N911 N 0.3183(9) 0.9953(3) 0.8574(5) 0.059(3) Uani 1 1 d . . .
H11A H 0.2780 1.0101 0.8317 0.071 Uiso 1 1 calc R . .
C912 C 0.4433(10) 0.9502(4) 0.9362(6) 0.051(4) Uani 1 1 d . . .
C914 C 0.3994(11) 0.9893(5) 0.8453(6) 0.060(4) Uani 1 1 d . . .
H10B H 0.4134 1.0002 0.8088 0.072 Uiso 1 1 calc R . .
C915 C 0.3583(12) 0.9564(5) 0.9479(6) 0.074(5) Uani 1 1 d . . .
H10C H 0.3429 0.9448 0.9837 0.089 Uiso 1 1 calc R . .
C913 C 0.4634(10) 0.9673(4) 0.8852(7) 0.057(4) Uani 1 1 d . . .
H10D H 0.5225 0.9640 0.8770 0.068 Uiso 1 1 calc R . .
N921 N -0.0267(9) 0.8422(4) 0.5856(6) 0.062(3) Uani 1 1 d . . .
N901 N -0.1158(8) 0.8228(4) 0.6713(5) 0.060(3) Uani 1 1 d . . .
C922 C 0.0781(11) 0.8477(4) 0.4957(7) 0.059(4) Uani 1 1 d . . .
C906 C -0.1797(10) 0.8483(5) 0.6883(7) 0.070(5) Uani 1 1 d . . .
H90A H -0.1982 0.8761 0.6668 0.084 Uiso 1 1 calc R . .
C904 C -0.0904(10) 0.7848(5) 0.7015(7) 0.063(4) Uani 1 1 d . . .
H90B H -0.0462 0.7654 0.6889 0.075 Uiso 1 1 calc R . .
C924 C -0.0621(11) 0.8525(4) 0.5299(9) 0.070(5) Uani 1 1 d . . .
H80A H -0.1252 0.8570 0.5211 0.084 Uiso 1 1 calc R . .
C923 C -0.0151(11) 0.8571(4) 0.4843(7) 0.066(4) Uani 1 1 d . . .
H80B H -0.0443 0.8665 0.4460 0.079 Uiso 1 1 calc R . .
C925 C 0.1144(11) 0.8381(5) 0.5518(7) 0.063(4) Uani 1 1 d . . .
H80C H 0.1773 0.8332 0.5620 0.075 Uiso 1 1 calc R . .
C903 C -0.1255(11) 0.7714(5) 0.7518(7) 0.070(5) Uani 1 1 d . . .
H90C H -0.1032 0.7441 0.7734 0.085 Uiso 1 1 calc R . .
C905 C -0.2220(11) 0.8369(6) 0.7362(9) 0.089(6) Uani 1 1 d . . .
H90D H -0.2698 0.8557 0.7450 0.106 Uiso 1 1 calc R . .
C921 C 0.1337(11) 0.8524(5) 0.4472(7) 0.083(5) Uani 1 1 d . . .
H80D H 0.1974 0.8489 0.4642 0.124 Uiso 1 1 calc R . .
H80E H 0.1236 0.8834 0.4288 0.124 Uiso 1 1 calc R . .
H80F H 0.1162 0.8280 0.4174 0.124 Uiso 1 1 calc R . .
C926 C 0.0610(12) 0.8352(5) 0.5958(8) 0.073(5) Uani 1 1 d . . .
H80G H 0.0892 0.8280 0.6350 0.088 Uiso 1 1 calc R . .
C902 C -0.1937(11) 0.7984(6) 0.7701(8) 0.078(5) Uani 1 1 d . . .
C911 C 0.5112(12) 0.9241(5) 0.9803(8) 0.113(7) Uani 1 1 d . . .
H10E H 0.5709 0.9275 0.9696 0.170 Uiso 1 1 calc R . .
H10F H 0.4951 0.8907 0.9800 0.170 Uiso 1 1 calc R . .
H10G H 0.5119 0.9370 1.0199 0.170 Uiso 1 1 calc R . .
C901 C -0.2338(14) 0.7857(7) 0.8241(9) 0.147(9) Uani 1 1 d . . .
H90E H -0.2923 0.8010 0.8218 0.220 Uiso 1 1 calc R . .
H90F H -0.1936 0.7963 0.8599 0.220 Uiso 1 1 calc R . .
H90G H -0.2414 0.7516 0.8258 0.220 Uiso 1 1 calc R . .

loop_
_atom_site_aniso_label
_atom_site_aniso_U_11
_atom_site_aniso_U_22
_atom_site_aniso_U_33
_atom_site_aniso_U_23
_atom_site_aniso_U_13
_atom_site_aniso_U_12
Bi1 0.0308(3) 0.0335(2) 0.0341(3) 0.0004(2) 0.0049(2) -0.0014(2)
Bi2 0.0311(3) 0.0396(3) 0.0307(3) -0.0025(2) 0.0015(2) 0.0046(2)
Bi3 0.0302(3) 0.0349(3) 0.0410(3) -0.0068(2) 0.0043(2) 0.0013(2)
S1 0.0300(18) 0.0425(18) 0.044(2) -0.0109(15) 0.0007(14) 0.0033(14)
C1 0.027(8) 0.039(7) 0.047(9) -0.007(6) -0.011(6) -0.009(6)
C2 0.043(9) 0.046(8) 0.037(9) -0.008(6) 0.010(7) -0.010(7)
F2 0.046(5) 0.071(5) 0.049(5) 0.013(4) -0.001(4) -0.013(4)
C3 0.063(12) 0.035(8) 0.082(13) 0.004(8) -0.035(9) 0.014(8)
F3 0.078(7) 0.060(5) 0.105(8) 0.025(5) -0.024(5) 0.000(5)
C4 0.027(9) 0.058(10) 0.071(12) -0.028(8) -0.010(7) 0.019(7)
F4 0.072(7) 0.079(6) 0.104(8) -0.023(5) -0.020(5) 0.039(5)
C5 0.040(10) 0.070(10) 0.053(11) -0.021(8) 0.004(7) 0.003(8)
F5 0.048(6) 0.141(8) 0.060(6) -0.018(5) 0.011(5) 0.032(5)
C6 0.043(9) 0.044(8) 0.053(10) 0.003(7) 0.010(7) 0.008(7)
F6 0.050(5) 0.079(5) 0.065(6) 0.007(4) 0.020(4) -0.002(4)
S2 0.047(3) 0.097(3) 0.096(4) 0.049(3) 0.032(2) 0.007(2)
C21 0.043(9) 0.057(9) 0.045(10) 0.028(7) 0.009(7) -0.005(7)
F21 0.104(8) 0.047(5) 0.092(7) -0.015(4) 0.022(5) -0.017(5)
C22 0.062(11) 0.056(10) 0.049(10) 0.012(8) 0.024(8) -0.021(8)
C23 0.060(11) 0.069(11) 0.040(10) 0.008(8) 0.002(8) -0.017(9)
F23 0.083(8) 0.117(7) 0.079(7) 0.003(5) -0.014(6) -0.026(6)
C24 0.067(12) 0.038(9) 0.065(11) 0.016(8) 0.029(9) 0.008(8)
F24 0.081(7) 0.077(6) 0.106(8) 0.037(5) 0.023(6) 0.028(5)
C25 0.107(15) 0.023(8) 0.065(12) 0.005(8) 0.036(10) -0.011(9)
F25 0.132(9) 0.047(5) 0.112(8) -0.012(5) 0.051(7) -0.010(5)
C26 0.065(12) 0.048(9) 0.054(11) 0.009(8) 0.009(9) -0.020(8)
F26 0.095(8) 0.122(7) 0.065(7) -0.006(5) 0.012(6) -0.053(6)
S3 0.081(3) 0.0381(19) 0.038(2) -0.0021(15) 0.0053(19) 0.0112(18)
C31 0.032(8) 0.046(7) 0.036(8) -0.008(6) 0.011(6) 0.012(6)
C32 0.039(10) 0.056(9) 0.094(14) -0.016(8) 0.021(9) 0.007(7)
F32 0.046(6) 0.097(7) 0.126(9) -0.027(6) 0.018(6) 0.008(5)
C33 0.135(19) 0.047(9) 0.114(18) -0.017(11) 0.117(16) -0.009(11)
F33 0.139(10) 0.087(7) 0.176(11) -0.021(6) 0.126(9) -0.002(6)
C34 0.21(3) 0.040(9) 0.026(11) -0.008(7) 0.045(14) 0.012(13)
F34 0.287(16) 0.069(6) 0.068(7) 0.000(5) 0.095(9) 0.016(7)
C35 0.097(15) 0.055(10) 0.046(12) -0.013(8) 0.011(11) 0.012(9)
F35 0.179(12) 0.090(7) 0.059(7) -0.019(5) -0.049(7) 0.029(7)
C36 0.044(9) 0.036(7) 0.032(9) -0.009(6) 0.013(7) -0.003(6)
F36 0.050(6) 0.080(6) 0.086(7) -0.015(4) 0.003(5) 0.000(4)
S4 0.0287(18) 0.0369(17) 0.030(2) -0.0039(13) 0.0020(14) -0.0023(13)
C41 0.014(6) 0.034(7) 0.032(8) -0.005(5) 0.010(5) 0.000(5)
C42 0.046(8) 0.017(6) 0.033(8) -0.005(5) 0.009(6) 0.006(5)
F42 0.045(5) 0.038(4) 0.042(5) 0.000(3) -0.003(3) -0.004(3)
C43 0.032(8) 0.033(7) 0.040(9) -0.006(6) -0.002(6) 0.004(6)
F43 0.059(5) 0.062(5) 0.032(5) -0.001(3) -0.015(4) 0.002(4)
C44 0.030(8) 0.044(8) 0.042(9) -0.021(6) 0.005(6) -0.001(6)
F44 0.063(6) 0.062(5) 0.062(6) -0.029(4) -0.011(4) -0.014(4)
C45 0.033(8) 0.028(7) 0.040(9) -0.007(6) 0.010(6) -0.002(6)
F45 0.076(6) 0.035(4) 0.067(6) -0.002(4) 0.010(4) -0.015(4)
C46 0.041(8) 0.036(7) 0.028(8) -0.013(6) 0.007(6) 0.000(6)
F46 0.052(5) 0.047(4) 0.038(5) 0.007(3) -0.002(4) -0.001(3)
S5 0.034(2) 0.0381(18) 0.042(2) -0.0021(14) -0.0038(15) 0.0002(14)
C51 0.034(8) 0.033(7) 0.037(8) 0.008(6) 0.001(6) 0.009(6)
C52 0.060(11) 0.043(9) 0.055(10) 0.004(7) 0.006(8) 0.011(8)
F52 0.076(7) 0.045(5) 0.087(7) -0.014(4) -0.001(5) -0.010(4)
C53 0.094(14) 0.037(9) 0.083(13) 0.008(9) 0.022(11) 0.005(9)
F53 0.110(9) 0.047(6) 0.152(10) 0.010(5) 0.021(7) 0.011(5)
C54 0.069(12) 0.067(11) 0.062(12) 0.034(9) 0.007(9) 0.018(9)
F54 0.110(9) 0.098(7) 0.144(10) 0.050(7) 0.020(7) 0.061(6)
C55 0.049(10) 0.087(12) 0.031(9) 0.024(8) -0.022(7) -0.004(8)
F55 0.069(7) 0.144(8) 0.064(7) 0.021(5) -0.025(5) 0.018(6)
C56 0.042(9) 0.055(9) 0.038(9) 0.020(7) 0.007(7) 0.002(7)
F56 0.064(6) 0.063(5) 0.050(5) 0.003(4) -0.017(4) -0.008(4)
S6 0.047(2) 0.0358(18) 0.035(2) -0.0069(14) -0.0056(15) 0.0084(15)
C61 0.026(7) 0.026(6) 0.028(7) 0.002(5) -0.012(5) 0.008(5)
C62 0.032(8) 0.034(7) 0.042(9) 0.005(6) -0.006(6) -0.002(6)
F62 0.059(6) 0.080(5) 0.051(5) 0.012(4) -0.002(4) -0.025(4)
C63 0.032(8) 0.071(10) 0.029(9) 0.006(7) 0.003(6) 0.015(7)
F63 0.056(6) 0.131(7) 0.031(5) 0.009(4) 0.014(4) 0.018(5)
C64 0.056(10) 0.063(9) 0.027(9) -0.011(7) -0.017(7) 0.032(8)
F64 0.084(7) 0.077(5) 0.045(5) -0.025(4) -0.008(4) 0.024(5)
C65 0.043(9) 0.029(7) 0.067(11) -0.003(7) -0.005(8) -0.001(6)
F65 0.070(6) 0.035(4) 0.084(6) -0.007(4) -0.019(5) -0.009(4)
C66 0.027(7) 0.036(7) 0.037(8) 0.015(6) 0.006(6) 0.006(6)
F66 0.036(5) 0.063(5) 0.050(5) 0.016(4) 0.004(4) -0.003(3)
S7 0.054(2) 0.052(2) 0.037(2) -0.0062(16) 0.0050(17) 0.0178(17)
C71 0.041(9) 0.036(7) 0.045(9) 0.001(6) 0.017(7) 0.003(6)
C72 0.058(10) 0.032(8) 0.063(11) 0.012(7) 0.019(8) 0.010(7)
F72 0.056(6) 0.065(5) 0.069(6) 0.008(4) -0.003(4) 0.000(4)
C73 0.057(12) 0.079(12) 0.069(12) 0.012(10) 0.013(9) 0.009(9)
F73 0.060(7) 0.112(7) 0.091(8) 0.019(5) -0.027(5) -0.003(5)
C74 0.059(12) 0.064(11) 0.101(15) 0.026(10) 0.017(10) 0.032(10)
F74 0.101(9) 0.100(7) 0.145(10) 0.054(7) 0.001(7) 0.044(6)
C75 0.068(12) 0.045(9) 0.087(13) 0.007(9) 0.015(10) -0.004(8)
F75 0.137(10) 0.046(5) 0.144(10) 0.019(5) 0.034(7) 0.004(5)
C76 0.047(10) 0.049(9) 0.070(12) 0.002(8) 0.016(8) 0.001(8)
F76 0.090(8) 0.067(5) 0.081(7) -0.016(5) 0.010(5) -0.014(5)
S8 0.0267(18) 0.0407(18) 0.038(2) -0.0027(14) 0.0040(14) 0.0032(14)
C81 0.028(7) 0.033(7) 0.026(7) -0.013(5) 0.006(5) 0.003(5)
C82 0.035(8) 0.050(8) 0.042(9) 0.000(7) 0.016(7) 0.001(6)
F82 0.066(6) 0.049(4) 0.043(5) 0.005(4) -0.004(4) -0.011(4)
C83 0.035(8) 0.041(8) 0.061(11) -0.018(7) 0.005(7) -0.006(6)
F83 0.078(6) 0.046(5) 0.080(6) -0.007(4) -0.005(5) -0.019(4)
C84 0.030(8) 0.053(9) 0.044(9) -0.017(7) 0.003(6) 0.002(6)
F84 0.068(6) 0.067(5) 0.063(6) -0.025(4) -0.001(4) -0.013(4)
C85 0.030(7) 0.047(8) 0.026(8) -0.001(6) -0.006(6) 0.010(6)
F85 0.061(6) 0.069(5) 0.041(5) -0.006(4) -0.004(4) 0.009(4)
C86 0.025(7) 0.040(7) 0.029(8) -0.005(6) 0.004(6) 0.008(6)
F86 0.048(5) 0.042(4) 0.044(5) -0.002(3) 0.003(4) 0.004(3)
S9 0.032(2) 0.059(2) 0.039(2) -0.0101(16) 0.0072(15) 0.0000(16)
C91 0.036(8) 0.028(7) 0.022(7) -0.001(5) -0.008(5) -0.003(5)
C92 0.035(8) 0.035(7) 0.030(8) 0.001(6) -0.010(6) 0.002(6)
F92 0.043(5) 0.045(4) 0.063(5) 0.005(4) 0.000(4) 0.001(4)
C93 0.028(8) 0.046(8) 0.042(9) 0.000(6) -0.002(6) -0.011(6)
F93 0.050(5) 0.068(5) 0.066(6) 0.012(4) 0.017(4) -0.010(4)
C94 0.023(7) 0.053(8) 0.027(7) -0.009(6) 0.007(5) 0.002(6)
F94 0.030(4) 0.081(5) 0.060(5) -0.006(4) 0.020(4) -0.002(4)
C95 0.023(7) 0.046(7) 0.033(8) -0.006(6) -0.007(5) 0.001(6)
F95 0.048(5) 0.052(4) 0.059(5) -0.005(4) 0.011(4) 0.017(4)
C96 0.039(8) 0.044(8) 0.031(8) -0.006(6) -0.001(6) -0.012(6)
F96 0.049(5) 0.045(4) 0.043(5) 0.009(3) 0.008(4) -0.001(3)
S10 0.041(2) 0.0412(18) 0.040(2) -0.0052(14) 0.0155(15) -0.0011(15)
C101 0.044(9) 0.043(8) 0.035(8) -0.008(6) 0.008(7) 0.015(6)
C102 0.048(10) 0.045(9) 0.069(11) -0.012(8) 0.014(8) 0.002(8)
F102 0.069(6) 0.054(5) 0.107(8) -0.009(5) -0.032(5) 0.013(4)
C103 0.045(11) 0.058(10) 0.126(16) -0.051(10) 0.046(10) -0.004(9)
F103 0.043(6) 0.079(6) 0.214(13) -0.052(6) 0.007(7) -0.010(5)
C104 0.079(14) 0.038(9) 0.123(17) -0.016(10) 0.066(12) 0.007(10)
F104 0.142(10) 0.039(5) 0.192(11) -0.039(6) 0.103(8) -0.030(5)
C105 0.090(14) 0.053(10) 0.063(12) 0.004(8) 0.046(10) 0.013(10)
F105 0.191(11) 0.046(5) 0.075(7) 0.012(5) 0.049(7) 0.004(6)
C106 0.055(10) 0.050(9) 0.045(10) -0.007(7) 0.016(8) -0.003(8)
F106 0.090(8) 0.056(5) 0.071(7) 0.003(4) -0.014(5) 0.011(5)
S11 0.153(5) 0.030(2) 0.047(3) 0.0016(17) -0.013(3) 0.001(2)
C111 0.103(15) 0.046(9) 0.052(11) 0.018(7) 0.043(10) 0.016(9)
C112 0.14(2) 0.041(10) 0.13(2) 0.034(11) 0.007(18) 0.006(13)
F112 0.167(14) 0.115(9) 0.258(18) 0.108(11) 0.139(13) 0.048(10)
C113 0.44(6) 0.030(10) 0.18(3) 0.007(14) 0.26(4) 0.041(18)
F113 0.51(3) 0.136(11) 0.181(16) 0.090(11) 0.22(2) 0.154(17)
C114 0.41(5) 0.076(15) 0.045(15) 0.031(11) -0.12(2) -0.10(2)
F114 0.53(4) 0.128(10) 0.102(12) -0.030(9) 0.100(17) -0.055(15)
C115 0.15(3) 0.15(3) 0.32(5) 0.20(3) 0.06(3) 0.01(2)
F115 0.38(3) 0.167(13) 0.33(2) 0.191(15) -0.27(2) -0.179(17)
C116 0.32(4) 0.037(11) 0.040(13) 0.019(9) -0.06(2) -0.039(19)
F116 0.083(10) 0.159(12) 0.247(18) 0.149(12) 0.005(9) -0.005(8)
C916 0.046(11) 0.076(11) 0.089(14) -0.005(10) 0.025(10) 0.012(8)
N911 0.061(9) 0.042(7) 0.063(10) 0.008(6) -0.018(7) 0.006(6)
C912 0.062(11) 0.044(8) 0.039(9) 0.001(7) -0.017(8) 0.009(7)
C914 0.062(12) 0.076(11) 0.039(10) 0.002(7) 0.000(8) -0.014(9)
C915 0.095(15) 0.083(11) 0.043(11) 0.027(8) 0.007(10) 0.029(10)
C913 0.048(10) 0.051(9) 0.068(12) 0.013(8) 0.003(8) 0.000(7)
N921 0.065(10) 0.040(7) 0.074(10) -0.005(6) -0.008(7) -0.007(6)
N901 0.048(8) 0.032(6) 0.094(10) -0.024(6) -0.002(7) 0.013(6)
C922 0.070(12) 0.039(8) 0.074(12) 0.011(8) 0.028(9) 0.002(8)
C906 0.061(12) 0.041(9) 0.096(14) -0.005(8) -0.023(10) 0.005(8)
C904 0.057(11) 0.043(9) 0.089(13) -0.038(8) 0.018(9) 0.001(8)
C924 0.057(11) 0.029(8) 0.119(16) 0.015(9) -0.004(11) 0.003(7)
C923 0.061(12) 0.037(8) 0.096(13) 0.023(8) 0.005(10) 0.004(8)
C925 0.056(11) 0.065(10) 0.063(12) -0.005(8) 0.001(9) -0.008(8)
C903 0.059(12) 0.059(10) 0.090(14) -0.010(9) 0.005(10) 0.002(8)
C905 0.051(12) 0.084(13) 0.140(19) -0.001(12) 0.042(12) -0.004(9)
C921 0.093(14) 0.062(10) 0.092(14) 0.011(9) 0.013(11) 0.006(9)
C926 0.060(12) 0.067(10) 0.086(14) -0.006(9) -0.009(10) -0.012(9)
C902 0.049(11) 0.079(12) 0.112(16) 0.008(11) 0.029(10) -0.011(9)
C911 0.117(17) 0.080(12) 0.113(16) 0.036(11) -0.065(13) 0.020(11)
C901 0.12(2) 0.152(19) 0.19(2) 0.029(16) 0.088(18) -0.045(15)

loop_
_atom_type_symbol
_atom_type_description
_atom_type_scat_dispersion_real
_atom_type_scat_dispersion_imag
_atom_type_scat_source
C C 0.0033 0.0016 'International Tables Vol C Tables 4.2.6.8 and 6.1.1.4'
H H 0.0000 0.0000 'International Tables Vol C Tables 4.2.6.8 and 6.1.1.4'
N N 0.0061 0.0033 'International Tables Vol C Tables 4.2.6.8 and 6.1.1.4'
F F 0.0171 0.0103 'International Tables Vol C Tables 4.2.6.8 and 6.1.1.4'
S S 0.1246 0.1234 'International Tables Vol C Tables 4.2.6.8 and 6.1.1.4'
Bi Bi -4.1077 10.2566 'International Tables Vol C Tables 4.2.6.8 and 6.1.1.4'

loop_
_geom_angle_atom_site_label_1
_geom_angle_atom_site_label_2
_geom_angle_atom_site_label_3
_geom_angle
_geom_angle_site_symmetry_1
_geom_angle_site_symmetry_3
_geom_angle_publ_flag
S3 Bi1 S1 94.29(10) . . ?
S3 Bi1 S2 98.23(13) . . ?
S1 Bi1 S2 94.97(13) . . ?
S3 Bi1 S4 78.12(10) . . ?
S1 Bi1 S4 80.14(9) . . ?
S2 Bi1 S4 173.58(11) . . ?
S6 Bi2 S7 87.96(10) . . ?
S6 Bi2 S5 87.77(11) . . ?
S7 Bi2 S5 91.48(11) . . ?
S6 Bi2 S4 71.84(9) . . ?
S7 Bi2 S4 159.71(9) . . ?
S5 Bi2 S4 89.65(9) . . ?
S6 Bi2 S8 79.42(10) . . ?
S7 Bi2 S8 94.00(10) . . ?
S5 Bi2 S8 165.86(9) . . ?
S4 Bi2 S8 80.74(9) . . ?
S11 Bi3 S9 91.64(12) . . ?
S11 Bi3 S10 94.11(13) . . ?
S9 Bi3 S10 95.43(11) . . ?
S11 Bi3 S8 87.36(12) . . ?
S9 Bi3 S8 81.96(10) . . ?
S10 Bi3 S8 177.05(10) . . ?
C1 S1 Bi1 104.8(4) . . ?
C6 C1 C2 116.0(11) . . ?
C6 C1 S1 121.3(9) . . ?
C2 C1 S1 122.7(10) . . ?
F2 C2 C3 119.7(13) . . ?
F2 C2 C1 118.2(11) . . ?
C3 C2 C1 122.0(13) . . ?
F3 C3 C2 119.0(16) . . ?
F3 C3 C4 122.1(13) . . ?
C2 C3 C4 118.9(13) . . ?
F4 C4 C5 121.7(15) . . ?
F4 C4 C3 117.5(14) . . ?
C5 C4 C3 120.8(12) . . ?
F5 C5 C6 121.2(14) . . ?
F5 C5 C4 119.5(13) . . ?
C6 C5 C4 119.4(14) . . ?
F6 C6 C5 116.8(13) . . ?
F6 C6 C1 120.3(11) . . ?
C5 C6 C1 122.9(13) . . ?
C21 S2 Bi1 91.5(4) . . ?
C22 C21 C26 113.9(13) . . ?
C22 C21 S2 125.3(12) . . ?
C26 C21 S2 120.8(12) . . ?
F21 C22 C23 118.2(14) . . ?
F21 C22 C21 118.2(14) . . ?
C23 C22 C21 123.5(14) . . ?
F23 C23 C24 119.4(16) . . ?
F23 C23 C22 120.2(14) . . ?
C24 C23 C22 120.4(15) . . ?
C23 C24 F24 122.0(16) . . ?
C23 C24 C25 119.7(14) . . ?
F24 C24 C25 118.2(14) . . ?
F25 C25 C26 121.6(17) . . ?
F25 C25 C24 119.7(16) . . ?
C26 C25 C24 118.6(13) . . ?
C25 C26 F26 117.1(14) . . ?
C25 C26 C21 123.8(14) . . ?
F26 C26 C21 119.1(14) . . ?
C31 S3 Bi1 103.5(4) . . ?
C36 C31 C32 116.1(13) . . ?
C36 C31 S3 121.8(10) . . ?
C32 C31 S3 122.1(11) . . ?
F32 C32 C33 119.5(16) . . ?
F32 C32 C31 118.7(15) . . ?
C33 C32 C31 121.6(16) . . ?
C32 C33 F33 118(2) . . ?
C32 C33 C34 120.2(17) . . ?
F33 C33 C34 122(2) . . ?
F34 C34 C35 125(2) . . ?
F34 C34 C33 116(2) . . ?
C35 C34 C33 118.7(16) . . ?
C36 C35 F35 123.6(17) . . ?
C36 C35 C34 120.7(17) . . ?
F35 C35 C34 115.6(17) . . ?
C35 C36 F36 118.1(14) . . ?
C35 C36 C31 122.6(14) . . ?
F36 C36 C31 119.3(11) . . ?
C41 S4 Bi2 106.1(3) . . ?
C41 S4 Bi1 105.6(4) . . ?
Bi2 S4 Bi1 93.05(9) . . ?
C42 C41 C46 114.7(10) . . ?
C42 C41 S4 124.8(8) . . ?
C46 C41 S4 120.4(9) . . ?
F42 C42 C43 116.5(10) . . ?
F42 C42 C41 118.9(10) . . ?
C43 C42 C41 124.6(10) . . ?
F43 C43 C42 121.7(10) . . ?
F43 C43 C44 120.4(10) . . ?
C42 C43 C44 117.9(11) . . ?
F44 C44 C43 119.8(11) . . ?
F44 C44 C45 119.8(11) . . ?
C43 C44 C45 120.4(11) . . ?
F45 C45 C46 120.6(11) . . ?
F45 C45 C44 119.8(10) . . ?
C46 C45 C44 119.6(11) . . ?
F46 C46 C45 117.4(10) . . ?
F46 C46 C41 119.8(10) . . ?
C45 C46 C41 122.8(11) . . ?
C51 S5 Bi2 99.3(4) . . ?
C56 C51 C52 116.4(11) . . ?
C56 C51 S5 122.9(9) . . ?
C52 C51 S5 120.7(10) . . ?
F52 C52 C53 119.1(13) . . ?
F52 C52 C51 119.7(12) . . ?
C53 C52 C51 121.2(14) . . ?
C54 C53 F53 119.8(15) . . ?
C54 C53 C52 121.5(14) . . ?
F53 C53 C52 118.7(16) . . ?
C53 C54 F54 122.8(16) . . ?
C53 C54 C55 118.8(13) . . ?
F54 C54 C55 118.4(15) . . ?
F55 C55 C56 120.7(14) . . ?
F55 C55 C54 120.0(13) . . ?
C56 C55 C54 119.2(13) . . ?
C51 C56 C55 122.8(13) . . ?
C51 C56 F56 121.2(11) . . ?
C55 C56 F56 116.0(12) . . ?
C61 S6 Bi2 108.1(3) . . ?
C62 C61 C66 116.8(10) . . ?
C62 C61 S6 121.2(9) . . ?
C66 C61 S6 121.6(9) . . ?
F62 C62 C61 120.7(11) . . ?
F62 C62 C63 118.3(12) . . ?
C61 C62 C63 120.9(11) . . ?
C64 C63 F63 118.5(12) . . ?
C64 C63 C62 120.8(12) . . ?
F63 C63 C62 120.7(13) . . ?
F64 C64 C63 121.4(14) . . ?
F64 C64 C65 118.9(14) . . ?
C63 C64 C65 119.7(12) . . ?
F65 C65 C66 118.5(13) . . ?
F65 C65 C64 121.2(13) . . ?
C66 C65 C64 120.3(12) . . ?
F66 C66 C65 119.4(11) . . ?
F66 C66 C61 119.2(11) . . ?
C65 C66 C61 121.4(11) . . ?
C71 S7 Bi2 100.2(4) . . ?
C72 C71 C76 117.5(12) . . ?
C72 C71 S7 122.6(9) . . ?
C76 C71 S7 119.7(11) . . ?
F72 C72 C71 120.7(12) . . ?
F72 C72 C73 116.3(14) . . ?
C71 C72 C73 122.9(13) . . ?
C74 C73 F73 121.6(15) . . ?
C74 C73 C72 118.8(16) . . ?
F73 C73 C72 119.5(14) . . ?
F74 C74 C73 121.5(17) . . ?
F74 C74 C75 117.6(15) . . ?
C73 C74 C75 120.9(15) . . ?
F75 C75 C74 121.1(15) . . ?
F75 C75 C76 119.3(15) . . ?
C74 C75 C76 119.6(13) . . ?
F76 C76 C71 121.5(13) . . ?
F76 C76 C75 118.4(12) . . ?
C71 C76 C75 120.1(14) . . ?
C81 S8 Bi2 116.5(4) . . ?
C81 S8 Bi3 108.5(4) . . ?
Bi2 S8 Bi3 99.08(9) . . ?
C82 C81 C86 116.7(10) . . ?
C82 C81 S8 118.9(9) . . ?
C86 C81 S8 124.4(8) . . ?
F82 C82 C81 121.0(11) . . ?
F82 C82 C83 117.4(11) . . ?
C81 C82 C83 121.7(12) . . ?
F83 C83 C82 120.0(12) . . ?
F83 C83 C84 119.8(11) . . ?
C82 C83 C84 120.2(12) . . ?
F84 C84 C85 122.9(12) . . ?
F84 C84 C83 119.4(11) . . ?
C85 C84 C83 117.7(11) . . ?
F85 C85 C86 121.1(11) . . ?
F85 C85 C84 117.6(11) . . ?
C86 C85 C84 121.3(11) . . ?
C85 C86 F86 119.0(10) . . ?
C85 C86 C81 122.5(11) . . ?
F86 C86 C81 118.5(10) . . ?
C91 S9 Bi3 99.2(4) . . ?
C92 C91 C96 115.5(11) . . ?
C92 C91 S9 123.1(9) . . ?
C96 C91 S9 121.4(8) . . ?
F92 C92 C91 120.7(11) . . ?
F92 C92 C93 117.0(10) . . ?
C91 C92 C93 122.3(11) . . ?
F93 C93 C94 120.7(11) . . ?
F93 C93 C92 119.3(11) . . ?
C94 C93 C92 120.0(11) . . ?
F94 C94 C93 119.2(11) . . ?
F94 C94 C95 120.0(10) . . ?
C93 C94 C95 120.6(11) . . ?
F95 C95 C94 121.1(11) . . ?
F95 C95 C96 120.6(11) . . ?
C94 C95 C96 118.3(11) . . ?
F96 C96 C95 116.6(10) . . ?
F96 C96 C91 120.3(11) . . ?
C95 C96 C91 123.1(11) . . ?
C101 S10 Bi3 93.5(4) . . ?
C102 C101 C106 118.8(13) . . ?
C102 C101 S10 120.5(10) . . ?
C106 C101 S10 120.7(11) . . ?
F102 C102 C101 121.5(12) . . ?
F102 C102 C103 116.7(15) . . ?
C101 C102 C103 121.7(15) . . ?
C104 C103 F103 120.2(16) . . ?
C104 C103 C102 120.5(17) . . ?
F103 C103 C102 119.4(16) . . ?
F104 C104 C103 121.9(19) . . ?
F104 C104 C105 119.3(16) . . ?
C103 C104 C105 118.8(15) . . ?
F105 C105 C106 121.4(17) . . ?
F105 C105 C104 119.0(15) . . ?
C106 C105 C104 119.5(15) . . ?
F106 C106 C101 122.5(12) . . ?
F106 C106 C105 116.7(14) . . ?
C101 C106 C105 120.7(15) . . ?
C111 S11 Bi3 101.6(4) . . ?
C112 C111 C116 120.0 . . ?
C112 C111 S11 115.4(10) . . ?
C116 C111 S11 124.6(10) . . ?
F112 C112 C111 127.2(12) . . ?
F112 C112 C113 112.8(12) . . ?
C111 C112 C113 120.0 . . ?
F113 C113 C114 122.7(13) . . ?
F113 C113 C112 116.9(13) . . ?
C114 C113 C112 120.0 . . ?
C113 C114 C115 120.0 . . ?
C113 C114 F114 106.1(13) . . ?
C115 C114 F114 133.7(13) . . ?
F115 C115 C116 135.5(15) . . ?
F115 C115 C114 104.5(15) . . ?
C116 C115 C114 120.0 . . ?
F116 C116 C115 118.6(15) . . ?
F116 C116 C111 121.0(14) . . ?
C115 C116 C111 120.0 . . ?
N911 C916 C915 119.1(14) . . ?
C914 N911 C916 121.9(13) . . ?
C913 C912 C915 118.9(13) . . ?
C913 C912 C911 122.0(16) . . ?
C915 C912 C911 119.1(15) . . ?
N911 C914 C913 119.8(14) . . ?
C912 C915 C916 119.7(14) . . ?
C912 C913 C914 120.5(15) . . ?
C926 N921 C924 115.3(15) . . ?
C904 N901 C906 117.5(14) . . ?
C925 C922 C923 116.6(15) . . ?
C925 C922 C921 122.5(16) . . ?
C923 C922 C921 120.7(16) . . ?
N901 C906 C905 124.1(15) . . ?
N901 C904 C903 123.0(13) . . ?
N921 C924 C923 125.4(16) . . ?
C924 C923 C922 118.2(15) . . ?
C922 C925 C926 120.9(16) . . ?
C904 C903 C902 119.8(15) . . ?
C902 C905 C906 119.4(16) . . ?
N921 C926 C925 123.4(16) . . ?
C905 C902 C903 116.2(16) . . ?
C905 C902 C901 121.7(17) . . ?
C903 C902 C901 122.1(17) . . ?

loop_
_geom_bond_atom_site_label_1
_geom_bond_atom_site_label_2
_geom_bond_distance
_geom_bond_site_symmetry_2
_geom_bond_publ_flag
Bi1 S3 2.575(3) . ?
Bi1 S1 2.576(3) . ?
Bi1 S2 2.640(4) . ?
Bi1 S4 2.973(3) . ?
Bi2 S6 2.542(3) . ?
Bi2 S7 2.728(3) . ?
Bi2 S5 2.733(3) . ?
Bi2 S4 2.896(3) . ?
Bi2 S8 2.980(3) . ?
Bi3 S11 2.553(4) . ?
Bi3 S9 2.578(3) . ?
Bi3 S10 2.642(3) . ?
Bi3 S8 2.996(3) . ?
S1 C1 1.759(12) . ?
C1 C6 1.398(17) . ?
C1 C2 1.404(15) . ?
C2 F2 1.339(13) . ?
C2 C3 1.376(17) . ?
C3 F3 1.326(15) . ?
C3 C4 1.39(2) . ?
C4 F4 1.333(13) . ?
C4 C5 1.370(19) . ?
C5 F5 1.343(15) . ?
C5 C6 1.361(17) . ?
C6 F6 1.338(13) . ?
S2 C21 1.759(13) . ?
C21 C22 1.371(18) . ?
C21 C26 1.410(17) . ?
F21 C22 1.346(14) . ?
C22 C23 1.365(19) . ?
C23 F23 1.336(15) . ?
C23 C24 1.342(18) . ?
C24 F24 1.363(15) . ?
C24 C25 1.39(2) . ?
C25 F25 1.322(14) . ?
C25 C26 1.350(19) . ?
C26 F26 1.369(15) . ?
S3 C31 1.762(12) . ?
C31 C36 1.380(16) . ?
C31 C32 1.401(17) . ?
C32 F32 1.339(16) . ?
C32 C33 1.35(2) . ?
C33 F33 1.372(18) . ?
C33 C34 1.39(3) . ?
C34 F34 1.339(17) . ?
C34 C35 1.37(3) . ?
C35 C36 1.336(18) . ?
C35 F35 1.340(18) . ?
C36 F36 1.339(13) . ?
S4 C41 1.752(11) . ?
C41 C42 1.393(14) . ?
C41 C46 1.396(14) . ?
C42 F42 1.358(11) . ?
C42 C43 1.374(15) . ?
C43 F43 1.327(12) . ?
C43 C44 1.379(15) . ?
C44 F44 1.341(12) . ?
C44 C45 1.386(16) . ?
C45 F45 1.340(11) . ?
C45 C46 1.371(15) . ?
C46 F46 1.341(12) . ?
S5 C51 1.776(11) . ?
C51 C56 1.360(16) . ?
C51 C52 1.382(16) . ?
C52 F52 1.338(15) . ?
C52 C53 1.371(18) . ?
C53 C54 1.34(2) . ?
C53 F53 1.358(15) . ?
C54 F54 1.352(15) . ?
C54 C55 1.379(18) . ?
C55 F55 1.344(15) . ?
C55 C56 1.377(17) . ?
C56 F56 1.377(13) . ?
S6 C61 1.753(11) . ?
C61 C62 1.379(15) . ?
C61 C66 1.411(15) . ?
C62 F62 1.313(12) . ?
C62 C63 1.401(16) . ?
C63 C64 1.346(18) . ?
C63 F63 1.354(13) . ?
C64 F64 1.342(13) . ?
C64 C65 1.379(18) . ?
C65 F65 1.338(13) . ?
C65 C66 1.366(16) . ?
C66 F66 1.335(12) . ?
S7 C71 1.765(13) . ?
C71 C72 1.375(18) . ?
C71 C76 1.379(16) . ?
C72 F72 1.342(13) . ?
C72 C73 1.397(19) . ?
C73 C74 1.342(19) . ?
C73 F73 1.344(17) . ?
C74 F74 1.342(15) . ?
C74 C75 1.38(2) . ?
C75 F75 1.327(14) . ?
C75 C76 1.419(19) . ?
C76 F76 1.327(15) . ?
S8 C81 1.776(11) . ?
C81 C82 1.379(14) . ?
C81 C86 1.391(15) . ?
C82 F82 1.349(13) . ?
C82 C83 1.383(16) . ?
C83 F83 1.340(13) . ?
C83 C84 1.400(17) . ?
C84 F84 1.323(13) . ?
C84 C85 1.379(15) . ?
C85 F85 1.334(12) . ?
C85 C86 1.347(15) . ?
C86 F86 1.354(12) . ?
S9 C91 1.739(12) . ?
C91 C92 1.373(15) . ?
C91 C96 1.405(15) . ?
C92 F92 1.336(11) . ?
C92 C93 1.396(16) . ?
C93 F93 1.351(12) . ?
C93 C94 1.356(15) . ?
C94 F94 1.346(12) . ?
C94 C95 1.377(15) . ?
C95 F95 1.329(12) . ?
C95 C96 1.390(15) . ?
C96 F96 1.343(12) . ?
S10 C101 1.770(13) . ?
C101 C102 1.347(17) . ?
C101 C106 1.380(17) . ?
C102 F102 1.342(15) . ?
C102 C103 1.422(18) . ?
C103 C104 1.33(2) . ?
C103 F103 1.335(18) . ?
C104 F104 1.327(16) . ?
C104 C105 1.43(2) . ?
C105 F105 1.322(16) . ?
C105 C106 1.392(18) . ?
C106 F106 1.319(15) . ?
S11 C111 1.642(9) . ?
C111 C112 1.3900 . ?
C111 C116 1.3900 . ?
C112 F112 1.321(13) . ?
C112 C113 1.3900 . ?
C113 F113 1.385(14) . ?
C113 C114 1.3900 . ?
C114 C115 1.3900 . ?
C114 F114 1.523(10) . ?
C115 F115 1.283(13) . ?
C115 C116 1.3900 . ?
C116 F116 1.262(13) . ?
C916 N911 1.338(17) . ?
C916 C915 1.374(19) . ?
N911 C914 1.315(17) . ?
C912 C913 1.350(18) . ?
C912 C915 1.369(19) . ?
C912 C911 1.509(17) . ?
C914 C913 1.364(18) . ?
N921 C926 1.321(18) . ?
N921 C924 1.331(17) . ?
N901 C904 1.306(16) . ?
N901 C906 1.322(17) . ?
C922 C925 1.338(18) . ?
C922 C923 1.414(19) . ?
C922 C921 1.512(18) . ?
C906 C905 1.40(2) . ?
C904 C903 1.403(19) . ?
C924 C923 1.369(19) . ?
C925 C926 1.40(2) . ?
C903 C902 1.409(19) . ?
C905 C902 1.37(2) . ?
C902 C901 1.51(2) . ?
